data_7123026
loop_
_publ_author_name
'Bar\'at, Viktor'
'Budanovi\'c, Maja'
'Halilovic, Dzeneta'
'Huh, June'
'Webster, Richard D.'
'Mahadevegowda, Surendra H.'
'Stuparu, Mihaiela C.'

_publ_section_title
;
 A general approach to non-fullerene electron acceptors based on the
 corannulene motif
;
_journal_name_full 'Chemical Communications'
_journal_paper_doi 10.1039/C9CC00327D
_journal_year 2019
_chemical_formula_sum 'C55 H40 S5'
_chemical_formula_weight 861.17
_space_group_crystal_system triclinic
_space_group_IT_number 2
_space_group_name_Hall '-P 1'
_space_group_name_H-M_alt 'P -1'
_symmetry_space_group_name_Hall '-P 1'
_symmetry_space_group_name_H-M 'P -1'
_atom_sites_solution_hydrogens geom
_atom_sites_solution_primary dual
_audit_update_record
;
2019-01-13 deposited with the CCDC.
2019-02-04 downloaded from the CCDC.
;
_cell_angle_alpha 109.3148(12)
_cell_angle_beta 97.3868(11)
_cell_angle_gamma 92.0689(12)
_cell_formula_units_Z 2
_cell_length_a 10.6442(3)
_cell_length_b 12.8517(5)
_cell_length_c 16.5152(6)
_cell_measurement_reflns_used 6019
_cell_measurement_temperature 100.(2)
_cell_measurement_theta_max 29.8239
_cell_measurement_theta_min 2.4686
_cell_volume 2106.89(13)
_computing_cell_refinement 'SAINT V8.38A (Bruker AXS Inc., 2017)'
_computing_data_collection 'APEX3 (Bruker AXS Inc., 2018)'
_computing_data_reduction 'SAINT V8.38A (Bruker AXS Inc., 2017)'
_computing_molecular_graphics 'XP (Bruker AXS Inc., 2018)'
_computing_publication_material 'APEX3 (Bruker AXS Inc., 2018)'
_computing_structure_refinement 'SHELXL-2017/1 (Sheldrick, 2017)'
_computing_structure_solution 'XT, VERSION 2014/5'
_diffrn_ambient_temperature 100.(2)
_diffrn_detector_area_resol_mean 7.4074
_diffrn_measured_fraction_theta_full 0.993
_diffrn_measured_fraction_theta_max 0.993
_diffrn_measurement_device_type 'Photon II CPADs detector'
_diffrn_measurement_method 'phi and omega scans'
_diffrn_radiation_monochromator 'Multilayer Mirror'
_diffrn_radiation_type MoK\a
_diffrn_radiation_wavelength 0.71073
_diffrn_reflns_av_R_equivalents 0.0791
_diffrn_reflns_av_unetI/netI 0.1046
_diffrn_reflns_limit_h_max 11
_diffrn_reflns_limit_h_min -14
_diffrn_reflns_limit_k_max 18
_diffrn_reflns_limit_k_min -18
_diffrn_reflns_limit_l_max 23
_diffrn_reflns_limit_l_min -23
_diffrn_reflns_number 34327
_diffrn_reflns_theta_full 30.05
_diffrn_reflns_theta_max 30.05
_diffrn_reflns_theta_min 2.46
_diffrn_source 'Incoatec microfocus source'
_diffrn_source_type 'Bruker D8 Quest'
_exptl_absorpt_coefficient_mu 0.315
_exptl_absorpt_correction_T_max 0.99
_exptl_absorpt_correction_T_min 0.84
_exptl_absorpt_correction_type multi-scan
_exptl_absorpt_process_details
;
SADABS-2016/2 - Bruker AXS area detector scaling and absorption correction
;
_exptl_crystal_colour yellow
_exptl_crystal_density_diffrn 1.357
_exptl_crystal_density_method 'not measured'
_exptl_crystal_description needle
_exptl_crystal_F_000 900
_exptl_crystal_size_max 0.220
_exptl_crystal_size_mid 0.060
_exptl_crystal_size_min 0.040
_refine_diff_density_max 0.372
_refine_diff_density_min -0.482
_refine_ls_extinction_method none
_refine_ls_goodness_of_fit_ref 1.029
_refine_ls_hydrogen_treatment constr
_refine_ls_matrix_type full
_refine_ls_number_parameters 545
_refine_ls_number_reflns 12239
_refine_ls_number_restraints 0
_refine_ls_restrained_S_all 1.029
_refine_ls_R_factor_all 0.1143
_refine_ls_R_factor_gt 0.0587
_refine_ls_shift/su_max 0.004
_refine_ls_shift/su_mean 0.000
_refine_ls_structure_factor_coef Fsqd
_refine_ls_weighting_details 'w=1/[\s^2^(Fo^2^)+(0.0396P)^2^+0.8264P] where P=(Fo^2^+2Fc^2^)/3'
_refine_ls_weighting_scheme calc
_refine_ls_wR_factor_gt 0.1073
_refine_ls_wR_factor_ref 0.1324
_reflns_number_gt 7558
_reflns_number_total 12239
_reflns_threshold_expression 'I > 2\s(I)'
_cod_data_source_file c9cc00327d2.cif
_cod_data_source_block ms34m
_cod_depositor_comments
;
The following automatic conversions were performed:

'_exptl_absorpt_correction_type' value 'Multi-Scan' changed to
'multi-scan' according to
/home/data/users/saulius/crontab/automatic-downloads/rss-feeds/RSC/lib/dictionaries/cif_core.dic
dictionary named 'cif_core.dic' version 2.4.2 from 2011-04-26.

Automatic conversion script
Id: cif_fix_values 4973 2017-02-22 13:04:09Z antanas 
;
_cod_database_code 7123026

loop_
_space_group_symop_operation_xyz
'x, y, z'
'-x, -y, -z'

loop_
_atom_site_type_symbol
_atom_site_label
_atom_site_fract_x
_atom_site_fract_y
_atom_site_fract_z
_atom_site_U_iso_or_equiv
_atom_site_adp_type
_atom_site_calc_flag
_atom_site_refinement_flags_adp
_atom_site_refinement_flags_posn
_atom_site_occupancy
C C1 0.8938(2) 0.4239(2) 0.54811(16) 0.0207(5) Uani d . . 1
C C2 0.8845(2) 0.5055(2) 0.62624(16) 0.0199(5) Uani d . . 1
H H2 0.943445 0.510495 0.676015 0.024 Uiso calc U R 1
C C3 0.7884(2) 0.58320(19) 0.63449(15) 0.0189(5) Uani d . . 1
C C4 0.7866(2) 0.6926(2) 0.69807(15) 0.0191(5) Uani d . . 1
C C5 0.7120(2) 0.7711(2) 0.68036(15) 0.0187(5) Uani d . . 1
H H5 0.713885 0.84197 0.723447 0.022 Uiso calc U R 1
C C6 0.6318(2) 0.74765(19) 0.59824(15) 0.0177(5) Uani d . . 1
C C7 0.5829(2) 0.82367(19) 0.55537(15) 0.0181(5) Uani d . . 1
C C8 0.5422(2) 0.78933(19) 0.46715(15) 0.0185(5) Uani d . . 1
H H8 0.507994 0.841059 0.442295 0.022 Uiso calc U R 1
C C9 0.5500(2) 0.67739(19) 0.41168(15) 0.0185(5) Uani d . . 1
C C10 0.5559(2) 0.6345(2) 0.31929(15) 0.0189(5) Uani d . . 1
C C11 0.6107(2) 0.5374(2) 0.28239(16) 0.0199(5) Uani d . . 1
H H11 0.616501 0.514187 0.222185 0.024 Uiso calc U R 1
C C12 0.6594(2) 0.47000(19) 0.33201(15) 0.0186(5) Uani d . . 1
C C13 0.7485(2) 0.38483(19) 0.31359(15) 0.0195(5) Uani d . . 1
C C14 0.8188(2) 0.35799(19) 0.37953(16) 0.0198(5) Uani d . . 1
H H14 0.877045 0.302752 0.365025 0.024 Uiso calc U R 1
C C15 0.8062(2) 0.41162(19) 0.46982(16) 0.0196(5) Uani d . . 1
C C16 0.7049(2) 0.47511(19) 0.48328(16) 0.0187(5) Uani d . . 1
C C17 0.6954(2) 0.55877(19) 0.56306(15) 0.0179(5) Uani d . . 1
C C18 0.6185(2) 0.63836(19) 0.54509(15) 0.0176(5) Uani d . . 1
C C19 0.5809(2) 0.60411(19) 0.45455(15) 0.0171(5) Uani d . . 1
C C20 0.6336(2) 0.50339(19) 0.41586(15) 0.0175(5) Uani d . . 1
C C21 0.9636(2) 0.2099(2) 0.49103(15) 0.0193(5) Uani d . . 1
C C22 1.0341(2) 0.1356(2) 0.43730(15) 0.0220(5) Uani d . . 1
H H22 1.115198 0.159676 0.428662 0.026 Uiso calc U R 1
C C23 0.9863(2) 0.0262(2) 0.39617(16) 0.0237(5) Uani d . . 1
H H23 1.03656 -0.024298 0.360825 0.028 Uiso calc U R 1
C C24 0.8668(2) -0.0112(2) 0.40547(16) 0.0223(5) Uani d . . 1
C C25 0.7980(2) 0.0641(2) 0.46091(16) 0.0229(5) Uani d . . 1
H H25 0.717025 0.039948 0.46971 0.028 Uiso calc U R 1
C C26 0.8450(2) 0.1731(2) 0.50334(16) 0.0218(5) Uani d . . 1
H H26 0.796586 0.222884 0.540829 0.026 Uiso calc U R 1
C C27 0.8112(3) -0.1279(2) 0.35650(18) 0.0309(6) Uani d . . 1
H H27A 0.74654 -0.128217 0.308481 0.046 Uiso calc U R 1
H H27B 0.772269 -0.157744 0.395691 0.046 Uiso calc U R 1
H H27C 0.878767 -0.173645 0.333442 0.046 Uiso calc U R 1
C C28 0.9110(2) 0.8697(2) 0.83759(16) 0.0218(5) Uani d . . 1
C C29 0.9865(3) 0.9280(2) 0.80239(17) 0.0291(6) Uani d . . 1
H H29 1.027371 0.889192 0.754695 0.035 Uiso calc U R 1
C C30 1.0030(3) 1.0422(2) 0.83589(17) 0.0307(6) Uani d . . 1
H H30 1.055081 1.080876 0.810776 0.037 Uiso calc U R 1
C C31 0.9448(2) 1.1012(2) 0.90554(16) 0.0264(6) Uani d . . 1
C C32 0.8714(3) 1.0419(2) 0.94130(18) 0.0345(7) Uani d . . 1
H H32 0.832707 1.080639 0.990126 0.041 Uiso calc U R 1
C C33 0.8530(3) 0.9279(2) 0.90785(18) 0.0325(7) Uani d . . 1
H H33 0.800707 0.889235 0.932872 0.039 Uiso calc U R 1
C C34 0.9597(3) 1.2259(2) 0.94216(19) 0.0390(7) Uani d . . 1
H H34A 0.880097 1.255234 0.926284 0.059 Uiso calc U R 1
H H34B 1.028379 1.253585 0.918485 0.059 Uiso calc U R 1
H H34C 0.980362 1.249908 1.005508 0.059 Uiso calc U R 1
C C35 0.5292(2) 0.97550(19) 0.70613(15) 0.0190(5) Uani d . . 1
C C36 0.5872(2) 1.0461(2) 0.78716(16) 0.0235(5) Uani d . . 1
H H36 0.666551 1.08608 0.792741 0.028 Uiso calc U R 1
C C37 0.5287(3) 1.0579(2) 0.85963(16) 0.0251(6) Uani d . . 1
H H37 0.567839 1.107097 0.914639 0.03 Uiso calc U R 1
C C38 0.4141(3) 0.9990(2) 0.85310(16) 0.0239(5) Uani d . . 1
C C39 0.3582(2) 0.9276(2) 0.77180(16) 0.0250(6) Uani d . . 1
H H39 0.279796 0.886394 0.766311 0.03 Uiso calc U R 1
C C40 0.4148(2) 0.9159(2) 0.69929(16) 0.0228(5) Uani d . . 1
H H40 0.37536 0.866859 0.644324 0.027 Uiso calc U R 1
C C41 0.3510(3) 1.0091(2) 0.93159(17) 0.0328(7) Uani d . . 1
H H41A 0.397935 1.067518 0.982132 0.049 Uiso calc U R 1
H H41B 0.350719 0.938678 0.942502 0.049 Uiso calc U R 1
H H41C 0.263347 1.027862 0.921242 0.049 Uiso calc U R 1
C C42 0.3369(2) 0.6723(2) 0.23316(15) 0.0210(5) Uani d . . 1
C C43 0.2889(3) 0.5726(2) 0.16970(18) 0.0315(6) Uani d . . 1
H H43 0.344565 0.525012 0.137331 0.038 Uiso calc U R 1
C C44 0.1589(3) 0.5427(2) 0.15379(19) 0.0377(7) Uani d . . 1
H H44 0.126894 0.474061 0.110643 0.045 Uiso calc U R 1
C C45 0.0750(3) 0.6104(2) 0.1992(2) 0.0336(7) Uani d . . 1
C C46 0.1249(3) 0.7090(2) 0.26297(19) 0.0328(7) Uani d . . 1
H H46 0.06927 0.756119 0.295802 0.039 Uiso calc U R 1
C C47 0.2543(2) 0.7404(2) 0.27992(16) 0.0242(6) Uani d . . 1
H H47 0.286213 0.808683 0.323622 0.029 Uiso calc U R 1
C C48 -0.0663(3) 0.5781(3) 0.1804(2) 0.0547(10) Uani d . . 1
H H48A -0.109915 0.636071 0.218807 0.082 Uiso calc U R 1
H H48B -0.097712 0.569165 0.119831 0.082 Uiso calc U R 1
H H48C -0.083071 0.50819 0.190359 0.082 Uiso calc U R 1
C C49 0.6469(2) 0.3169(2) 0.13718(16) 0.0215(5) Uani d . . 1
C C50 0.6589(2) 0.3429(2) 0.06302(16) 0.0254(6) Uani d . . 1
H H50 0.740838 0.361218 0.052057 0.03 Uiso calc U R 1
C C51 0.5522(3) 0.3422(2) 0.00499(17) 0.0298(6) Uani d . . 1
H H51 0.561839 0.358592 -0.04602 0.036 Uiso calc U R 1
C C52 0.4316(3) 0.3178(2) 0.02063(17) 0.0310(6) Uani d . . 1
C C53 0.4207(2) 0.2924(2) 0.09486(17) 0.0272(6) Uani d . . 1
H H53 0.338556 0.276765 0.106784 0.033 Uiso calc U R 1
C C54 0.5271(2) 0.2893(2) 0.15245(17) 0.0237(5) Uani d . . 1
H H54 0.51777 0.268467 0.201578 0.028 Uiso calc U R 1
C C55 0.3162(3) 0.3182(3) -0.0422(2) 0.0461(8) Uani d . . 1
H H55A 0.32857 0.378484 -0.065035 0.069 Uiso calc U R 1
H H55B 0.241372 0.328838 -0.012268 0.069 Uiso calc U R 1
H H55C 0.303271 0.247349 -0.090125 0.069 Uiso calc U R 1
S S1 1.03051(6) 0.34818(5) 0.54376(4) 0.02255(14) Uani d . . 1
S S2 0.89082(6) 0.72266(5) 0.79693(4) 0.02321(15) Uani d . . 1
S S3 0.60041(6) 0.96769(5) 0.61316(4) 0.02157(14) Uani d . . 1
S S4 0.50302(6) 0.71402(5) 0.25307(4) 0.02121(14) Uani d . . 1
S S5 0.78854(6) 0.32262(5) 0.20821(4) 0.02319(15) Uani d . . 1

loop_
_atom_site_aniso_label
_atom_site_aniso_U_11
_atom_site_aniso_U_22
_atom_site_aniso_U_33
_atom_site_aniso_U_12
_atom_site_aniso_U_13
_atom_site_aniso_U_23
C1 0.0184(11) 0.0193(13) 0.0285(13) 0.0042(10) 0.0011(10) 0.0142(11)
C2 0.0194(12) 0.0197(13) 0.0233(13) 0.0027(10) -0.0006(10) 0.0120(10)
C3 0.0185(11) 0.0173(12) 0.0235(12) 0.0010(10) 0.0020(10) 0.0108(10)
C4 0.0179(11) 0.0231(13) 0.0183(12) -0.0004(10) 0.0016(10) 0.0103(10)
C5 0.0175(11) 0.0204(13) 0.0188(12) 0.0029(10) 0.0026(10) 0.0074(10)
C6 0.0157(11) 0.0202(13) 0.0185(12) 0.0003(10) 0.0030(9) 0.0080(10)
C7 0.0159(11) 0.0178(12) 0.0205(12) 0.0025(9) 0.0031(10) 0.0061(10)
C8 0.0172(11) 0.0184(12) 0.0211(12) 0.0031(10) 0.0010(10) 0.0088(10)
C9 0.0135(11) 0.0194(13) 0.0216(12) 0.0030(9) 0.0004(9) 0.0061(10)
C10 0.0164(11) 0.0195(12) 0.0202(12) 0.0005(10) -0.0009(10) 0.0073(10)
C11 0.0173(11) 0.0202(13) 0.0208(12) 0.0007(10) 0.0013(10) 0.0057(10)
C12 0.0151(11) 0.0143(12) 0.0235(12) -0.0011(9) -0.0019(10) 0.0044(10)
C13 0.0193(11) 0.0152(12) 0.0215(12) -0.0001(10) 0.0018(10) 0.0037(10)
C14 0.0169(11) 0.0144(12) 0.0260(13) 0.0023(9) 0.0003(10) 0.0050(10)
C15 0.0180(11) 0.0147(12) 0.0262(13) -0.0005(10) 0.0006(10) 0.0081(10)
C16 0.0176(11) 0.0152(12) 0.0243(13) -0.0007(9) 0.0015(10) 0.0090(10)
C17 0.0154(11) 0.0175(12) 0.0234(12) 0.0006(9) 0.0031(10) 0.0103(10)
C18 0.0148(11) 0.0190(12) 0.0200(12) 0.0020(9) 0.0020(9) 0.0082(10)
C19 0.0111(10) 0.0170(12) 0.0221(12) 0.0013(9) 0.0015(9) 0.0056(10)
C20 0.0131(10) 0.0154(12) 0.0229(12) -0.0013(9) -0.0007(9) 0.0064(10)
C21 0.0208(12) 0.0186(12) 0.0207(12) 0.0042(10) 0.0003(10) 0.0105(10)
C22 0.0185(12) 0.0265(14) 0.0237(13) 0.0036(10) 0.0040(10) 0.0118(11)
C23 0.0231(13) 0.0271(14) 0.0195(12) 0.0065(11) 0.0041(10) 0.0053(11)
C24 0.0241(13) 0.0215(13) 0.0206(12) -0.0001(10) -0.0027(10) 0.0085(10)
C25 0.0208(12) 0.0254(14) 0.0261(13) 0.0027(11) 0.0022(11) 0.0137(11)
C26 0.0218(12) 0.0242(14) 0.0228(13) 0.0068(10) 0.0058(10) 0.0110(11)
C27 0.0313(15) 0.0244(15) 0.0333(15) 0.0009(12) 0.0013(12) 0.0061(12)
C28 0.0189(12) 0.0248(13) 0.0206(12) 0.0009(10) -0.0030(10) 0.0084(10)
C29 0.0287(14) 0.0355(16) 0.0241(14) 0.0010(12) 0.0089(11) 0.0095(12)
C30 0.0319(15) 0.0340(16) 0.0296(15) -0.0017(13) 0.0073(12) 0.0147(13)
C31 0.0259(13) 0.0268(14) 0.0243(13) -0.0038(11) -0.0013(11) 0.0082(11)
C32 0.0409(17) 0.0283(16) 0.0308(15) -0.0021(13) 0.0145(13) 0.0026(12)
C33 0.0370(16) 0.0286(15) 0.0310(15) -0.0045(13) 0.0125(13) 0.0068(12)
C34 0.0454(18) 0.0306(17) 0.0391(17) -0.0058(14) 0.0035(14) 0.0111(14)
C35 0.0224(12) 0.0159(12) 0.0200(12) 0.0063(10) 0.0027(10) 0.0074(10)
C36 0.0272(13) 0.0193(13) 0.0230(13) -0.0006(11) -0.0006(11) 0.0076(10)
C37 0.0335(14) 0.0191(13) 0.0184(12) 0.0006(11) 0.0002(11) 0.0021(10)
C38 0.0308(14) 0.0213(13) 0.0231(13) 0.0091(11) 0.0067(11) 0.0105(11)
C39 0.0215(12) 0.0276(14) 0.0258(14) 0.0014(11) 0.0027(11) 0.0092(11)
C40 0.0237(13) 0.0221(13) 0.0198(12) 0.0040(10) -0.0008(10) 0.0047(10)
C41 0.0400(16) 0.0318(16) 0.0276(15) 0.0052(13) 0.0123(13) 0.0084(12)
C42 0.0225(12) 0.0205(13) 0.0196(12) 0.0006(10) -0.0043(10) 0.0094(10)
C43 0.0360(16) 0.0227(14) 0.0289(15) 0.0022(12) -0.0058(12) 0.0036(12)
C44 0.0428(18) 0.0257(15) 0.0373(17) -0.0093(14) -0.0176(14) 0.0109(13)
C45 0.0265(14) 0.0325(16) 0.0468(18) -0.0086(12) -0.0118(13) 0.0276(14)
C46 0.0260(14) 0.0349(17) 0.0429(17) 0.0030(12) 0.0057(13) 0.0202(14)
C47 0.0225(13) 0.0239(14) 0.0247(13) -0.0015(11) 0.0005(11) 0.0078(11)
C48 0.0327(17) 0.059(2) 0.079(3) -0.0154(16) -0.0173(18) 0.044(2)
C49 0.0221(12) 0.0160(12) 0.0226(13) 0.0035(10) 0.0026(10) 0.0013(10)
C50 0.0235(13) 0.0246(14) 0.0235(13) 0.0017(11) 0.0048(11) 0.0017(11)
C51 0.0301(14) 0.0330(16) 0.0207(13) 0.0030(12) -0.0002(11) 0.0031(12)
C52 0.0285(14) 0.0288(15) 0.0245(14) 0.0023(12) -0.0036(12) -0.0030(12)
C53 0.0204(12) 0.0201(13) 0.0318(15) 0.0003(11) 0.0020(11) -0.0027(11)
C54 0.0227(12) 0.0190(13) 0.0258(13) 0.0014(10) 0.0030(11) 0.0029(10)
C55 0.0317(16) 0.057(2) 0.0385(18) 0.0033(15) -0.0105(14) 0.0071(16)
S1 0.0181(3) 0.0183(3) 0.0314(4) 0.0038(2) -0.0003(3) 0.0099(3)
S2 0.0233(3) 0.0243(3) 0.0214(3) 0.0044(3) -0.0029(3) 0.0090(3)
S3 0.0299(3) 0.0163(3) 0.0190(3) 0.0030(3) 0.0044(3) 0.0062(2)
S4 0.0217(3) 0.0219(3) 0.0212(3) 0.0040(3) 0.0002(2) 0.0096(3)
S5 0.0191(3) 0.0238(3) 0.0256(3) 0.0054(3) 0.0036(3) 0.0063(3)

loop_
_atom_type_symbol
_atom_type_description
_atom_type_scat_dispersion_real
_atom_type_scat_dispersion_imag
_atom_type_scat_source
C C 0.0033 0.0016 'International Tables Vol C Tables 4.2.6.8 and 6.1.1.4'
H H 0.0000 0.0000 'International Tables Vol C Tables 4.2.6.8 and 6.1.1.4'
S S 0.1246 0.1234 'International Tables Vol C Tables 4.2.6.8 and 6.1.1.4'

loop_
_geom_angle_atom_site_label_1
_geom_angle_atom_site_label_2
_geom_angle_atom_site_label_3
_geom_angle
C2 C1 C15 121.6(2)
C2 C1 S1 117.00(18)
C15 C1 S1 120.81(19)
C1 C2 C3 122.1(2)
C1 C2 H2 118.9
C3 C2 H2 118.9
C17 C3 C2 114.6(2)
C17 C3 C4 114.3(2)
C2 C3 C4 130.0(2)
C5 C4 C3 121.7(2)
C5 C4 S2 121.90(19)
C3 C4 S2 116.33(17)
C4 C5 C6 121.6(2)
C4 C5 H5 119.2
C6 C5 H5 119.2
C18 C6 C5 115.4(2)
C18 C6 C7 113.9(2)
C5 C6 C7 129.4(2)
C8 C7 C6 121.9(2)
C8 C7 S3 117.75(18)
C6 C7 S3 119.47(17)
C7 C8 C9 121.9(2)
C7 C8 H8 119.0
C9 C8 H8 119.0
C19 C9 C8 114.9(2)
C19 C9 C10 114.2(2)
C8 C9 C10 129.6(2)
C11 C10 C9 121.5(2)
C11 C10 S4 118.91(18)
C9 C10 S4 119.42(18)
C10 C11 C12 122.4(2)
C10 C11 H11 118.8
C12 C11 H11 118.8
C20 C12 C11 114.4(2)
C20 C12 C13 113.9(2)
C11 C12 C13 130.7(2)
C14 C13 C12 121.5(2)
C14 C13 S5 115.98(19)
C12 C13 S5 122.08(18)
C13 C14 C15 122.0(2)
C13 C14 H14 119.0
C15 C14 H14 119.0
C16 C15 C14 114.6(2)
C16 C15 C1 114.2(2)
C14 C15 C1 130.3(2)
C15 C16 C17 123.6(2)
C15 C16 C20 122.4(2)
C17 C16 C20 107.9(2)
C3 C17 C18 123.3(2)
C3 C17 C16 122.4(2)
C18 C17 C16 108.1(2)
C6 C18 C19 123.4(2)
C6 C18 C17 122.1(2)
C19 C18 C17 107.9(2)
C9 C19 C18 122.6(2)
C9 C19 C20 123.2(2)
C18 C19 C20 108.5(2)
C12 C20 C19 122.9(2)
C12 C20 C16 123.4(2)
C19 C20 C16 107.7(2)
C22 C21 C26 119.3(2)
C22 C21 S1 118.24(19)
C26 C21 S1 122.48(19)
C23 C22 C21 120.1(2)
C23 C22 H22 120.0
C21 C22 H22 120.0
C22 C23 C24 121.5(2)
C22 C23 H23 119.2
C24 C23 H23 119.2
C23 C24 C25 117.7(2)
C23 C24 C27 121.7(2)
C25 C24 C27 120.7(2)
C26 C25 C24 121.5(2)
C26 C25 H25 119.3
C24 C25 H25 119.3
C25 C26 C21 120.0(2)
C25 C26 H26 120.0
C21 C26 H26 120.0
C24 C27 H27A 109.5
C24 C27 H27B 109.5
H27A C27 H27B 109.5
C24 C27 H27C 109.5
H27A C27 H27C 109.5
H27B C27 H27C 109.5
C29 C28 C33 118.8(2)
C29 C28 S2 121.4(2)
C33 C28 S2 119.8(2)
C28 C29 C30 120.6(3)
C28 C29 H29 119.7
C30 C29 H29 119.7
C29 C30 C31 121.1(3)
C29 C30 H30 119.5
C31 C30 H30 119.5
C32 C31 C30 117.8(3)
C32 C31 C34 120.2(3)
C30 C31 C34 122.0(2)
C33 C32 C31 121.7(3)
C33 C32 H32 119.2
C31 C32 H32 119.2
C32 C33 C28 120.0(3)
C32 C33 H33 120.0
C28 C33 H33 120.0
C31 C34 H34A 109.5
C31 C34 H34B 109.5
H34A C34 H34B 109.5
C31 C34 H34C 109.5
H34A C34 H34C 109.5
H34B C34 H34C 109.5
C40 C35 C36 119.5(2)
C40 C35 S3 121.33(19)
C36 C35 S3 119.14(19)
C37 C36 C35 119.7(2)
C37 C36 H36 120.1
C35 C36 H36 120.1
C38 C37 C36 121.0(2)
C38 C37 H37 119.5
C36 C37 H37 119.5
C37 C38 C39 118.5(2)
C37 C38 C41 121.5(2)
C39 C38 C41 119.9(2)
C40 C39 C38 121.0(2)
C40 C39 H39 119.5
C38 C39 H39 119.5
C39 C40 C35 120.3(2)
C39 C40 H40 119.9
C35 C40 H40 119.9
C38 C41 H41A 109.5
C38 C41 H41B 109.5
H41A C41 H41B 109.5
C38 C41 H41C 109.5
H41A C41 H41C 109.5
H41B C41 H41C 109.5
C47 C42 C43 119.3(2)
C47 C42 S4 120.15(19)
C43 C42 S4 120.5(2)
C42 C43 C44 119.7(3)
C42 C43 H43 120.2
C44 C43 H43 120.2
C45 C44 C43 121.7(3)
C45 C44 H44 119.1
C43 C44 H44 119.1
C44 C45 C46 117.8(3)
C44 C45 C48 121.3(3)
C46 C45 C48 120.9(3)
C47 C46 C45 121.5(3)
C47 C46 H46 119.3
C45 C46 H46 119.3
C42 C47 C46 120.0(2)
C42 C47 H47 120.0
C46 C47 H47 120.0
C45 C48 H48A 109.5
C45 C48 H48B 109.5
H48A C48 H48B 109.5
C45 C48 H48C 109.5
H48A C48 H48C 109.5
H48B C48 H48C 109.5
C54 C49 C50 119.5(2)
C54 C49 S5 123.5(2)
C50 C49 S5 117.05(19)
C51 C50 C49 120.5(2)
C51 C50 H50 119.8
C49 C50 H50 119.8
C52 C51 C50 120.7(3)
C52 C51 H51 119.7
C50 C51 H51 119.7
C53 C52 C51 118.3(3)
C53 C52 C55 121.2(3)
C51 C52 C55 120.4(3)
C52 C53 C54 121.8(3)
C52 C53 H53 119.1
C54 C53 H53 119.1
C49 C54 C53 119.2(3)
C49 C54 H54 120.4
C53 C54 H54 120.4
C52 C55 H55A 109.5
C52 C55 H55B 109.5
H55A C55 H55B 109.5
C52 C55 H55C 109.5
H55A C55 H55C 109.5
H55B C55 H55C 109.5
C21 S1 C1 102.06(12)
C4 S2 C28 103.57(11)
C7 S3 C35 101.85(11)
C10 S4 C42 99.16(11)
C49 S5 C13 104.59(12)

loop_
_geom_bond_atom_site_label_1
_geom_bond_atom_site_label_2
_geom_bond_distance
C1 C2 1.385(3)
C1 C15 1.453(3)
C1 S1 1.776(2)
C2 C3 1.443(3)
C2 H2 0.95
C3 C17 1.379(3)
C3 C4 1.453(3)
C4 C5 1.388(3)
C4 S2 1.770(2)
C5 C6 1.440(3)
C5 H5 0.95
C6 C18 1.379(3)
C6 C7 1.458(3)
C7 C8 1.380(3)
C7 S3 1.770(2)
C8 C9 1.440(3)
C8 H8 0.95
C9 C19 1.378(3)
C9 C10 1.451(3)
C10 C11 1.382(3)
C10 S4 1.783(2)
C11 C12 1.444(3)
C11 H11 0.95
C12 C20 1.375(3)
C12 C13 1.456(3)
C13 C14 1.387(3)
C13 S5 1.773(2)
C14 C15 1.447(3)
C14 H14 0.95
C15 C16 1.372(3)
C16 C17 1.417(3)
C16 C20 1.421(3)
C17 C18 1.415(3)
C18 C19 1.410(3)
C19 C20 1.413(3)
C21 C22 1.387(3)
C21 C26 1.394(3)
C21 S1 1.775(2)
C22 C23 1.387(3)
C22 H22 0.95
C23 C24 1.389(3)
C23 H23 0.95
C24 C25 1.396(4)
C24 C27 1.504(3)
C25 C26 1.384(3)
C25 H25 0.95
C26 H26 0.95
C27 H27A 0.98
C27 H27B 0.98
C27 H27C 0.98
C28 C29 1.382(4)
C28 C33 1.389(4)
C28 S2 1.778(3)
C29 C30 1.382(4)
C29 H29 0.95
C30 C31 1.386(4)
C30 H30 0.95
C31 C32 1.383(4)
C31 C34 1.509(4)
C32 C33 1.381(4)
C32 H32 0.95
C33 H33 0.95
C34 H34A 0.98
C34 H34B 0.98
C34 H34C 0.98
C35 C40 1.386(3)
C35 C36 1.393(3)
C35 S3 1.774(2)
C36 C37 1.387(4)
C36 H36 0.95
C37 C38 1.385(4)
C37 H37 0.95
C38 C39 1.392(4)
C38 C41 1.505(4)
C39 C40 1.376(3)
C39 H39 0.95
C40 H40 0.95
C41 H41A 0.98
C41 H41B 0.98
C41 H41C 0.98
C42 C47 1.386(4)
C42 C43 1.389(3)
C42 S4 1.785(3)
C43 C44 1.390(4)
C43 H43 0.95
C44 C45 1.383(4)
C44 H44 0.95
C45 C46 1.387(4)
C45 C48 1.510(4)
C46 C47 1.387(4)
C46 H46 0.95
C47 H47 0.95
C48 H48A 0.98
C48 H48B 0.98
C48 H48C 0.98
C49 C54 1.387(3)
C49 C50 1.391(3)
C49 S5 1.770(3)
C50 C51 1.387(4)
C50 H50 0.95
C51 C52 1.387(4)
C51 H51 0.95
C52 C53 1.386(4)
C52 C55 1.504(4)
C53 C54 1.393(4)
C53 H53 0.95
C54 H54 0.95
C55 H55A 0.98
C55 H55B 0.98
C55 H55C 0.98
